data_7028528
loop_
_publ_author_name
'Sues, Peter E.'
'Forbes, Matthew W.'
'Lough, Alan J.'
'Morris, Robert H.'

_publ_section_title
;
 Ligand-based molecular recognition and dioxygen splitting: an endo
 epoxide ending.
;
_journal_issue 10
_journal_name_full 'Dalton transactions (Cambridge, England : 2003)'
_journal_page_first 4137
_journal_page_last 4145
_journal_paper_doi 10.1039/c3dt53495b
_journal_volume 43
_journal_year 2014
_chemical_formula_moiety 'C48 H47 P3 Ru S'
_chemical_formula_sum 'C48 H47 P3 Ru S'
_chemical_formula_weight 849.90
_chemical_name_systematic
; 
 ? 
;
_space_group_IT_number 2
_symmetry_cell_setting triclinic
_symmetry_space_group_name_Hall '-P 1'
_symmetry_space_group_name_H-M 'P -1'
_atom_sites_solution_hydrogens geom
_atom_sites_solution_primary direct
_atom_sites_solution_secondary difmap
_audit_creation_method SHELXL-97
_cell_angle_alpha 73.029(3)
_cell_angle_beta 88.592(3)
_cell_angle_gamma 70.042(3)
_cell_formula_units_Z 2
_cell_length_a 10.6911(4)
_cell_length_b 12.0014(5)
_cell_length_c 19.0065(8)
_cell_measurement_reflns_used 4489
_cell_measurement_temperature 147(2)
_cell_measurement_theta_max 65.53
_cell_measurement_theta_min 4.11
_cell_volume 2184.75(16)
_computing_cell_refinement 'Bruker SAINT'
_computing_data_collection 'Bruker APEX2'
_computing_data_reduction 'Bruker SAINT'
_computing_molecular_graphics 'Bruker SHELXTL'
_computing_publication_material 'Bruker SHELXTL'
_computing_structure_refinement 'SHELXL-97 (Sheldrick, 2008)'
_computing_structure_solution 'SHELXS-97 (Sheldrick, 2008)'
_diffrn_ambient_temperature 147(2)
_diffrn_measured_fraction_theta_full 0.951
_diffrn_measured_fraction_theta_max 0.951
_diffrn_measurement_device_type 'Bruker APEX-II CCD'
_diffrn_measurement_method '\f and \w scans'
_diffrn_radiation_monochromator graphite
_diffrn_radiation_source 'fine-focus sealed tube'
_diffrn_radiation_type CuK\a
_diffrn_radiation_wavelength 1.54178
_diffrn_reflns_av_R_equivalents 0.0972
_diffrn_reflns_av_sigmaI/netI 0.0584
_diffrn_reflns_limit_h_max 12
_diffrn_reflns_limit_h_min -12
_diffrn_reflns_limit_k_max 14
_diffrn_reflns_limit_k_min -13
_diffrn_reflns_limit_l_max 22
_diffrn_reflns_limit_l_min -22
_diffrn_reflns_number 43998
_diffrn_reflns_theta_full 66.74
_diffrn_reflns_theta_max 66.74
_diffrn_reflns_theta_min 4.10
_exptl_absorpt_coefficient_mu 4.619
_exptl_absorpt_correction_T_max 0.7528
_exptl_absorpt_correction_T_min 0.6458
_exptl_absorpt_correction_type multi-scan
_exptl_absorpt_process_details 'SADABS (Sheldrick, 1996)'
_exptl_crystal_colour yellow
_exptl_crystal_density_diffrn 1.292
_exptl_crystal_density_method 'not measured'
_exptl_crystal_description needle
_exptl_crystal_F_000 880
_exptl_crystal_size_max 0.03
_exptl_crystal_size_mid 0.02
_exptl_crystal_size_min 0.02
_platon_squeeze_details
; 
During the 
refinement of the structure, electron density peaks were located 
that were believed to be highly disordered 
solvent molecules (possibly THF). Attempts 
made to model the solvent molecule were not successful. 
The SQUEEZE option in PLATON (Spek, 2003) indicated there was a 
large solvent cavity (279.2\%A^3^). In the final cycles of refinement, 
this contribution (52 electrons) to the 
electron density was removed from the observed data. The 
density, the F(000) value, the molecular weight and the formula are 
given without taking into account the results obtained with the 
SQUEEZE option PLATON (Spek, 2003). Similar treatments of disordered 
solvent molecules were carried out by St\"ahler et al. (2001), 
Cox et al. (2003), Mohamed et al. (2003) and Athimoolam et al. (2005). 
References: 
  
Spek, A. L. (2009). <i>Acta Cryst.</i> <b>D65</b>, 148--155. 
  
Athimoolam, S., Kumar, J., Ramakrishnan, V. & Rajaram, R.K. (2005). 
Acta Cryst. E61, m2014-m2017. 
  
Cox, J.P., Kumarasammy, Y., Nahar, L., Sarkar D.S. & Shoeb, M. 
(2003). Acta Cryst. E59, o975-o977. 
  
Mohamed, A.A., Krause Bauer, A.J., Bruce, E.A. & Bruce M.R.M. 
(2003). Acta Cryst. C59, m84-m86. 
  
St\"ahler, R., N\"ather, C. & Bensch, W. (2001). Acta Cryst. 
C57, 26-27. 
;
_refine_diff_density_max 1.274
_refine_diff_density_min -2.671
_refine_diff_density_rms 0.144
_refine_ls_extinction_method none
_refine_ls_goodness_of_fit_ref 1.147
_refine_ls_hydrogen_treatment constr
_refine_ls_matrix_type full
_refine_ls_number_parameters 483
_refine_ls_number_reflns 7367
_refine_ls_number_restraints 1
_refine_ls_restrained_S_all 1.148
_refine_ls_R_factor_all 0.0694
_refine_ls_R_factor_gt 0.0556
_refine_ls_shift/su_max 0.001
_refine_ls_shift/su_mean 0.000
_refine_ls_structure_factor_coef Fsqd
_refine_ls_weighting_details 'calc w=1/[\s^2^(Fo^2^)+(0.1056P)^2^] where P=(Fo^2^+2Fc^2^)/3'
_refine_ls_weighting_scheme calc
_refine_ls_wR_factor_gt 0.1615
_refine_ls_wR_factor_ref 0.1713
_reflns_number_gt 5873
_reflns_number_total 7367
_reflns_threshold_expression I>2\s(I)
_cod_data_source_file c3dt53495b.txt
_cod_data_source_block 5
_cod_depositor_comments
;
The following automatic conversions were performed:

'_symmetry_cell_setting' value 'Triclinic' changed to 'triclinic'
according to
/usr/data/users/saulius/automatic-downloads/current/RSC/lib/dictionaries/cif_core.dic
dictionary named 'cif_core.dic' version 2.4.2 from 2011-04-26.

Automatic conversion script
Id: cif_fix_values 2281 2013-09-26 08:29:07Z andrius 
;
_cod_original_cell_volume 2184.75(15)
_cod_database_code 7028528

loop_
_symmetry_equiv_pos_as_xyz
'x, y, z'
'-x, -y, -z'

loop_
_atom_site_label
_atom_site_type_symbol
_atom_site_fract_x
_atom_site_fract_y
_atom_site_fract_z
_atom_site_U_iso_or_equiv
_atom_site_adp_type
_atom_site_occupancy
_atom_site_symmetry_multiplicity
_atom_site_calc_flag
_atom_site_refinement_flags
Ru1 Ru 0.21664(4) 0.45522(3) 0.26685(2) 0.01427(15) Uani 1 1 d .
P1 P 0.00918(14) 0.43158(12) 0.26641(7) 0.0159(3) Uani 1 1 d .
P2 P 0.16470(14) 0.47323(12) 0.38089(7) 0.0167(3) Uani 1 1 d .
P3 P 0.11127(14) 0.67382(12) 0.21577(8) 0.0164(3) Uani 1 1 d .
S1 S -0.03409(14) 0.77173(12) 0.26707(8) 0.0214(3) Uani 1 1 d .
C1 C -0.0110(6) 0.5035(5) 0.3902(3) 0.0199(12) Uani 1 1 d .
H1A H -0.0537 0.5331 0.4290 0.024 Uiso 1 1 calc R
C2 C -0.0777(6) 0.4828(5) 0.3409(3) 0.0201(12) Uani 1 1 d .
H2A H -0.1699 0.4944 0.3443 0.024 Uiso 1 1 calc R
C3 C -0.1253(5) 0.5132(5) 0.1913(3) 0.0180(12) Uani 1 1 d .
C4 C -0.1479(6) 0.4592(5) 0.1387(3) 0.0203(12) Uani 1 1 d .
H4A H -0.0944 0.3762 0.1417 0.024 Uiso 1 1 calc R
C5 C -0.2487(6) 0.5275(6) 0.0827(3) 0.0288(14) Uani 1 1 d .
H5A H -0.2648 0.4900 0.0479 0.035 Uiso 1 1 calc R
C6 C -0.3261(6) 0.6487(6) 0.0761(3) 0.0278(14) Uani 1 1 d .
H6A H -0.3944 0.6942 0.0369 0.033 Uiso 1 1 calc R
C7 C -0.3040(6) 0.7038(6) 0.1268(4) 0.0301(14) Uani 1 1 d .
H7A H -0.3567 0.7876 0.1225 0.036 Uiso 1 1 calc R
C8 C -0.2037(6) 0.6358(5) 0.1845(3) 0.0220(12) Uani 1 1 d .
H8A H -0.1890 0.6737 0.2195 0.026 Uiso 1 1 calc R
C9 C -0.0004(6) 0.2740(5) 0.2883(3) 0.0185(12) Uani 1 1 d .
C10 C 0.0497(6) 0.1996(5) 0.2432(4) 0.0263(13) Uani 1 1 d .
H10A H 0.0928 0.2289 0.2013 0.032 Uiso 1 1 calc R
C11 C 0.0384(6) 0.0833(5) 0.2578(4) 0.0309(15) Uani 1 1 d .
H11A H 0.0724 0.0347 0.2255 0.037 Uiso 1 1 calc R
C12 C -0.0219(7) 0.0384(6) 0.3191(4) 0.0366(16) Uani 1 1 d .
H12A H -0.0301 -0.0411 0.3295 0.044 Uiso 1 1 calc R
C13 C -0.0709(8) 0.1116(6) 0.3656(4) 0.0377(17) Uani 1 1 d .
H13A H -0.1113 0.0808 0.4085 0.045 Uiso 1 1 calc R
C14 C -0.0615(7) 0.2282(6) 0.3502(4) 0.0303(14) Uani 1 1 d .
H14A H -0.0969 0.2774 0.3821 0.036 Uiso 1 1 calc R
C15 C 0.2273(6) 0.3292(5) 0.4608(3) 0.0183(12) Uani 1 1 d .
C16 C 0.2748(6) 0.3247(6) 0.5294(3) 0.0246(13) Uani 1 1 d .
H16A H 0.2849 0.3968 0.5358 0.029 Uiso 1 1 calc R
C17 C 0.3077(7) 0.2166(6) 0.5887(3) 0.0311(14) Uani 1 1 d .
H17A H 0.3398 0.2150 0.6353 0.037 Uiso 1 1 calc R
C18 C 0.2932(7) 0.1107(6) 0.5792(4) 0.0369(16) Uani 1 1 d .
H18A H 0.3148 0.0364 0.6194 0.044 Uiso 1 1 calc R
C19 C 0.2470(7) 0.1147(6) 0.5105(3) 0.0301(14) Uani 1 1 d .
H19A H 0.2382 0.0424 0.5035 0.036 Uiso 1 1 calc R
C20 C 0.2141(6) 0.2217(5) 0.4530(3) 0.0245(13) Uani 1 1 d .
H20A H 0.1814 0.2231 0.4066 0.029 Uiso 1 1 calc R
C21 C 0.2017(6) 0.5832(5) 0.4197(3) 0.0223(13) Uani 1 1 d .
C22 C 0.3334(6) 0.5731(5) 0.4277(3) 0.0225(12) Uani 1 1 d .
H22A H 0.4016 0.5092 0.4146 0.027 Uiso 1 1 calc R
C23 C 0.3671(7) 0.6560(6) 0.4547(4) 0.0310(15) Uani 1 1 d .
H23A H 0.4582 0.6475 0.4607 0.037 Uiso 1 1 calc R
C24 C 0.2696(7) 0.7502(6) 0.4729(3) 0.0297(15) Uani 1 1 d .
H24A H 0.2929 0.8071 0.4910 0.036 Uiso 1 1 calc R
C25 C 0.1366(7) 0.7614(5) 0.4644(3) 0.0263(14) Uani 1 1 d .
H25A H 0.0685 0.8272 0.4760 0.032 Uiso 1 1 calc R
C26 C 0.1030(6) 0.6779(5) 0.4394(3) 0.0214(12) Uani 1 1 d .
H26A H 0.0121 0.6847 0.4354 0.026 Uiso 1 1 calc R
C27 C 0.2289(6) 0.7600(5) 0.2037(3) 0.0213(12) Uani 1 1 d .
C28 C 0.2673(6) 0.7859(5) 0.2644(3) 0.0206(12) Uani 1 1 d .
H28A H 0.2341 0.7583 0.3106 0.025 Uiso 1 1 calc R
C29 C 0.3534(6) 0.8515(6) 0.2589(4) 0.0310(15) Uani 1 1 d .
H29A H 0.3808 0.8658 0.3016 0.037 Uiso 1 1 calc R
C30 C 0.3994(7) 0.8960(6) 0.1923(4) 0.0315(15) Uani 1 1 d .
H30A H 0.4587 0.9407 0.1887 0.038 Uiso 1 1 calc R
C31 C 0.3584(6) 0.8749(6) 0.1306(4) 0.0307(15) Uani 1 1 d .
H31A H 0.3868 0.9081 0.0839 0.037 Uiso 1 1 calc R
C32 C 0.2763(6) 0.8060(5) 0.1363(3) 0.0222(12) Uani 1 1 d .
H32A H 0.2517 0.7896 0.0937 0.027 Uiso 1 1 calc R
C33 C 0.0412(6) 0.7234(5) 0.1188(3) 0.0217(12) Uani 1 1 d .
C34 C -0.0264(6) 0.8501(5) 0.0838(3) 0.0232(12) Uani 1 1 d U
H34A H -0.0331 0.9090 0.1093 0.028 Uiso 1 1 calc R
C35 C -0.0834(6) 0.8898(5) 0.0124(3) 0.0244(13) Uani 1 1 d U
H35A H -0.1285 0.9760 -0.0112 0.029 Uiso 1 1 calc R
C36 C -0.0749(6) 0.8038(6) -0.0253(3) 0.0270(14) Uani 1 1 d .
H36A H -0.1136 0.8309 -0.0745 0.032 Uiso 1 1 calc R
C37 C -0.0101(6) 0.6803(6) 0.0096(3) 0.0230(13) Uani 1 1 d .
H37A H -0.0055 0.6215 -0.0156 0.028 Uiso 1 1 calc R
C38 C 0.0484(6) 0.6392(5) 0.0803(3) 0.0206(12) Uani 1 1 d .
H38A H 0.0940 0.5529 0.1031 0.025 Uiso 1 1 calc R
C39 C 0.3745(6) 0.4403(5) 0.1828(3) 0.0219(12) Uani 1 1 d .
C40 C 0.3301(5) 0.3372(5) 0.1946(3) 0.0160(11) Uani 1 1 d .
C41 C 0.3658(5) 0.2630(5) 0.2698(3) 0.0175(11) Uani 1 1 d .
C42 C 0.4299(6) 0.3224(5) 0.3050(3) 0.0192(12) Uani 1 1 d .
C43 C 0.4345(5) 0.4328(5) 0.2512(3) 0.0154(11) Uani 1 1 d .
C44 C 0.3865(6) 0.5216(6) 0.1076(3) 0.0253(13) Uani 1 1 d .
H44A H 0.4496 0.4708 0.0812 0.038 Uiso 1 1 calc R
H44B H 0.4189 0.5860 0.1132 0.038 Uiso 1 1 calc R
H44C H 0.2989 0.5610 0.0796 0.038 Uiso 1 1 calc R
C45 C 0.2894(6) 0.2977(6) 0.1331(3) 0.0248(13) Uani 1 1 d .
H45A H 0.3514 0.3028 0.0945 0.037 Uiso 1 1 calc R
H45B H 0.1987 0.3526 0.1124 0.037 Uiso 1 1 calc R
H45C H 0.2914 0.2119 0.1526 0.037 Uiso 1 1 calc R
C46 C 0.3676(6) 0.1327(5) 0.3030(4) 0.0269(14) Uani 1 1 d .
H46A H 0.4423 0.0754 0.2859 0.040 Uiso 1 1 calc R
H46B H 0.2835 0.1272 0.2877 0.040 Uiso 1 1 calc R
H46C H 0.3780 0.1104 0.3569 0.040 Uiso 1 1 calc R
C47 C 0.5089(6) 0.2642(5) 0.3777(3) 0.0229(12) Uani 1 1 d .
H47A H 0.6019 0.2199 0.3709 0.034 Uiso 1 1 calc R
H47B H 0.4716 0.2054 0.4100 0.034 Uiso 1 1 calc R
H47C H 0.5055 0.3288 0.4003 0.034 Uiso 1 1 calc R
C48 C 0.5172(6) 0.5075(6) 0.2594(4) 0.0264(13) Uani 1 1 d .
H48A H 0.6110 0.4627 0.2545 0.040 Uiso 1 1 calc R
H48B H 0.5085 0.5206 0.3081 0.040 Uiso 1 1 calc R
H48C H 0.4864 0.5881 0.2209 0.040 Uiso 1 1 calc R

loop_
_atom_site_aniso_label
_atom_site_aniso_U_11
_atom_site_aniso_U_22
_atom_site_aniso_U_33
_atom_site_aniso_U_23
_atom_site_aniso_U_13
_atom_site_aniso_U_12
Ru1 0.0145(2) 0.0115(2) 0.0173(2) -0.00544(16) 0.00417(16) -0.00433(16)
P1 0.0148(7) 0.0144(6) 0.0203(7) -0.0063(5) 0.0048(6) -0.0065(6)
P2 0.0176(7) 0.0130(6) 0.0188(7) -0.0048(5) 0.0046(6) -0.0047(6)
P3 0.0179(7) 0.0117(6) 0.0204(7) -0.0057(5) 0.0042(6) -0.0056(6)
S1 0.0226(7) 0.0172(7) 0.0247(8) -0.0090(6) 0.0044(6) -0.0052(6)
C1 0.029(3) 0.015(3) 0.016(3) -0.005(2) 0.003(2) -0.008(2)
C2 0.016(3) 0.016(3) 0.032(3) -0.011(2) 0.013(2) -0.008(2)
C3 0.013(3) 0.022(3) 0.026(3) -0.009(2) 0.008(2) -0.012(2)
C4 0.022(3) 0.021(3) 0.019(3) -0.008(2) 0.000(2) -0.008(2)
C5 0.028(3) 0.036(4) 0.026(3) -0.013(3) -0.001(3) -0.013(3)
C6 0.019(3) 0.032(3) 0.023(3) 0.004(3) -0.006(2) -0.007(3)
C7 0.021(3) 0.026(3) 0.042(4) -0.011(3) 0.007(3) -0.007(3)
C8 0.023(3) 0.022(3) 0.024(3) -0.009(2) 0.005(2) -0.010(3)
C9 0.018(3) 0.017(3) 0.021(3) -0.006(2) -0.002(2) -0.005(2)
C10 0.020(3) 0.020(3) 0.035(4) -0.006(3) 0.001(3) -0.003(2)
C11 0.025(3) 0.017(3) 0.048(4) -0.015(3) -0.008(3) 0.001(3)
C12 0.046(4) 0.020(3) 0.045(4) -0.005(3) -0.006(3) -0.016(3)
C13 0.048(4) 0.035(4) 0.038(4) -0.005(3) 0.007(3) -0.028(4)
C14 0.039(4) 0.022(3) 0.032(4) -0.008(3) 0.006(3) -0.014(3)
C15 0.020(3) 0.021(3) 0.009(3) -0.002(2) 0.000(2) -0.004(2)
C16 0.018(3) 0.023(3) 0.028(3) -0.007(3) -0.002(2) -0.002(3)
C17 0.035(4) 0.032(3) 0.019(3) -0.004(3) 0.000(3) -0.006(3)
C18 0.037(4) 0.026(3) 0.032(4) 0.010(3) 0.004(3) -0.007(3)
C19 0.033(4) 0.021(3) 0.030(4) 0.000(3) 0.002(3) -0.009(3)
C20 0.029(3) 0.021(3) 0.022(3) -0.005(2) 0.004(3) -0.009(3)
C21 0.029(3) 0.014(3) 0.021(3) -0.002(2) 0.008(2) -0.008(3)
C22 0.026(3) 0.024(3) 0.017(3) -0.008(2) -0.006(2) -0.007(3)
C23 0.028(3) 0.027(3) 0.039(4) -0.007(3) -0.006(3) -0.013(3)
C24 0.045(4) 0.023(3) 0.018(3) -0.003(2) -0.016(3) -0.011(3)
C25 0.042(4) 0.023(3) 0.021(3) -0.017(2) 0.007(3) -0.010(3)
C26 0.023(3) 0.018(3) 0.016(3) 0.002(2) 0.000(2) -0.003(2)
C27 0.023(3) 0.014(3) 0.026(3) -0.006(2) 0.000(2) -0.005(2)
C28 0.023(3) 0.019(3) 0.021(3) -0.004(2) 0.000(2) -0.012(2)
C29 0.027(3) 0.025(3) 0.048(4) -0.017(3) 0.002(3) -0.013(3)
C30 0.030(4) 0.025(3) 0.048(4) -0.014(3) 0.006(3) -0.017(3)
C31 0.025(3) 0.029(3) 0.039(4) -0.007(3) 0.010(3) -0.014(3)
C32 0.023(3) 0.020(3) 0.022(3) -0.004(2) 0.004(2) -0.008(2)
C33 0.021(3) 0.017(3) 0.029(3) -0.007(2) 0.013(3) -0.009(2)
C34 0.023(3) 0.015(3) 0.032(3) -0.009(2) 0.002(2) -0.007(2)
C35 0.027(3) 0.018(3) 0.016(3) 0.008(2) -0.006(2) -0.004(3)
C36 0.030(3) 0.034(3) 0.020(3) -0.007(3) 0.001(3) -0.015(3)
C37 0.030(3) 0.033(3) 0.010(3) -0.008(2) -0.002(2) -0.012(3)
C38 0.022(3) 0.018(3) 0.027(3) -0.012(2) 0.008(2) -0.010(2)
C39 0.017(3) 0.017(3) 0.033(3) -0.013(2) 0.011(2) -0.003(2)
C40 0.012(3) 0.016(3) 0.020(3) -0.008(2) 0.003(2) -0.001(2)
C41 0.014(3) 0.015(3) 0.024(3) -0.009(2) 0.002(2) -0.004(2)
C42 0.015(3) 0.018(3) 0.019(3) -0.003(2) 0.000(2) 0.000(2)
C43 0.009(3) 0.021(3) 0.017(3) -0.007(2) 0.007(2) -0.006(2)
C44 0.028(3) 0.026(3) 0.024(3) -0.009(2) 0.010(3) -0.010(3)
C45 0.030(3) 0.025(3) 0.023(3) -0.012(2) 0.005(3) -0.011(3)
C46 0.025(3) 0.018(3) 0.036(4) -0.009(3) 0.011(3) -0.006(3)
C47 0.019(3) 0.026(3) 0.023(3) -0.011(2) -0.003(2) -0.004(3)
C48 0.015(3) 0.028(3) 0.041(4) -0.016(3) 0.009(3) -0.009(3)

loop_
_atom_type_symbol
_atom_type_description
_atom_type_scat_dispersion_real
_atom_type_scat_dispersion_imag
_atom_type_scat_source
C C 0.0181 0.0091 'International Tables Vol C Tables 4.2.6.8 and 6.1.1.4'
H H 0.0000 0.0000 'International Tables Vol C Tables 4.2.6.8 and 6.1.1.4'
P P 0.2955 0.4335 'International Tables Vol C Tables 4.2.6.8 and 6.1.1.4'
S S 0.3331 0.5567 'International Tables Vol C Tables 4.2.6.8 and 6.1.1.4'
Ru Ru 0.0552 3.2960 'International Tables Vol C Tables 4.2.6.8 and 6.1.1.4'

loop_
_geom_angle_atom_site_label_1
_geom_angle_atom_site_label_2
_geom_angle_atom_site_label_3
_geom_angle
C43 Ru1 P2 110.73(14)
C43 Ru1 C42 36.72(19)
P2 Ru1 C42 94.62(14)
C43 Ru1 C40 61.07(19)
P2 Ru1 C40 149.61(14)
C42 Ru1 C40 60.8(2)
C43 Ru1 C39 36.5(2)
P2 Ru1 C39 147.03(16)
C42 Ru1 C39 60.6(2)
C40 Ru1 C39 36.32(19)
C43 Ru1 C41 61.14(18)
P2 Ru1 C41 113.39(14)
C42 Ru1 C41 36.56(19)
C40 Ru1 C41 36.22(19)
C39 Ru1 C41 60.46(19)
C43 Ru1 P1 163.02(14)
P2 Ru1 P1 81.93(5)
C42 Ru1 P1 134.49(14)
C40 Ru1 P1 102.23(14)
C39 Ru1 P1 130.74(15)
C41 Ru1 P1 103.96(14)
C43 Ru1 P3 101.21(14)
P2 Ru1 P3 89.37(5)
C42 Ru1 P3 135.60(14)
C40 Ru1 P3 120.47(14)
C39 Ru1 P3 94.30(14)
C41 Ru1 P3 154.54(14)
P1 Ru1 P3 89.87(5)
C2 P1 C3 99.7(3)
C2 P1 C9 100.6(2)
C3 P1 C9 98.6(2)
C2 P1 Ru1 107.95(19)
C3 P1 Ru1 125.86(16)
C9 P1 Ru1 119.86(19)
C1 P2 C21 104.2(3)
C1 P2 C15 97.2(2)
C21 P2 C15 99.9(3)
C1 P2 Ru1 110.51(19)
C21 P2 Ru1 123.93(18)
C15 P2 Ru1 117.23(18)
C33 P3 C27 99.4(2)
C33 P3 S1 104.84(19)
C27 P3 S1 101.56(19)
C33 P3 Ru1 113.89(18)
C27 P3 Ru1 113.47(19)
S1 P3 Ru1 120.88(7)
C2 C1 P2 117.1(4)
C2 C1 H1A 121.5
P2 C1 H1A 121.5
C1 C2 P1 119.0(4)
C1 C2 H2A 120.5
P1 C2 H2A 120.5
C8 C3 C4 118.8(5)
C8 C3 P1 118.2(4)
C4 C3 P1 122.9(4)
C5 C4 C3 119.5(6)
C5 C4 H4A 120.2
C3 C4 H4A 120.2
C6 C5 C4 121.6(6)
C6 C5 H5A 119.2
C4 C5 H5A 119.2
C5 C6 C7 119.6(6)
C5 C6 H6A 120.2
C7 C6 H6A 120.2
C6 C7 C8 119.8(6)
C6 C7 H7A 120.1
C8 C7 H7A 120.1
C3 C8 C7 120.7(5)
C3 C8 H8A 119.7
C7 C8 H8A 119.7
C10 C9 C14 118.1(5)
C10 C9 P1 121.3(4)
C14 C9 P1 120.5(4)
C9 C10 C11 121.7(6)
C9 C10 H10A 119.2
C11 C10 H10A 119.2
C12 C11 C10 120.0(6)
C12 C11 H11A 120.0
C10 C11 H11A 120.0
C11 C12 C13 118.9(6)
C11 C12 H12A 120.6
C13 C12 H12A 120.6
C14 C13 C12 121.0(6)
C14 C13 H13A 119.5
C12 C13 H13A 119.5
C13 C14 C9 120.4(6)
C13 C14 H14A 119.8
C9 C14 H14A 119.8
C16 C15 C20 118.1(5)
C16 C15 P2 124.3(4)
C20 C15 P2 117.4(4)
C17 C16 C15 121.2(6)
C17 C16 H16A 119.4
C15 C16 H16A 119.4
C16 C17 C18 119.4(6)
C16 C17 H17A 120.3
C18 C17 H17A 120.3
C19 C18 C17 119.4(6)
C19 C18 H18A 120.3
C17 C18 H18A 120.3
C20 C19 C18 120.4(6)
C20 C19 H19A 119.8
C18 C19 H19A 119.8
C19 C20 C15 121.4(6)
C19 C20 H20A 119.3
C15 C20 H20A 119.3
C22 C21 C26 118.8(5)
C22 C21 P2 117.9(4)
C26 C21 P2 123.3(5)
C21 C22 C23 120.4(6)
C21 C22 H22A 119.8
C23 C22 H22A 119.8
C24 C23 C22 120.6(6)
C24 C23 H23A 119.7
C22 C23 H23A 119.7
C23 C24 C25 119.3(5)
C23 C24 H24A 120.4
C25 C24 H24A 120.4
C26 C25 C24 120.4(6)
C26 C25 H25A 119.8
C24 C25 H25A 119.8
C25 C26 C21 120.5(6)
C25 C26 H26A 119.8
C21 C26 H26A 119.8
C28 C27 C32 117.7(5)
C28 C27 P3 118.2(4)
C32 C27 P3 124.0(4)
C27 C28 C29 121.1(5)
C27 C28 H28A 119.5
C29 C28 H28A 119.5
C30 C29 C28 120.7(6)
C30 C29 H29A 119.7
C28 C29 H29A 119.7
C29 C30 C31 119.0(5)
C29 C30 H30A 120.5
C31 C30 H30A 120.5
C30 C31 C32 120.5(6)
C30 C31 H31A 119.7
C32 C31 H31A 119.7
C31 C32 C27 120.9(6)
C31 C32 H32A 119.5
C27 C32 H32A 119.5
C38 C33 C34 118.5(6)
C38 C33 P3 122.6(4)
C34 C33 P3 118.8(4)
C35 C34 C33 120.3(5)
C35 C34 H34A 119.9
C33 C34 H34A 119.9
C34 C35 C36 120.3(5)
C34 C35 H35A 119.9
C36 C35 H35A 119.9
C37 C36 C35 119.1(5)
C37 C36 H36A 120.5
C35 C36 H36A 120.5
C36 C37 C38 121.5(5)
C36 C37 H37A 119.3
C38 C37 H37A 119.3
C37 C38 C33 120.4(5)
C37 C38 H38A 119.8
C33 C38 H38A 119.8
C40 C39 C43 108.4(5)
C40 C39 C44 124.0(5)
C43 C39 C44 125.9(5)
C40 C39 Ru1 71.7(3)
C43 C39 Ru1 71.0(3)
C44 C39 Ru1 134.7(4)
C41 C40 C39 108.1(5)
C41 C40 C45 126.1(5)
C39 C40 C45 123.8(5)
C41 C40 Ru1 72.2(3)
C39 C40 Ru1 72.0(3)
C45 C40 Ru1 134.4(4)
C40 C41 C42 107.7(4)
C40 C41 C46 126.8(5)
C42 C41 C46 124.0(5)
C40 C41 Ru1 71.6(3)
C42 C41 Ru1 71.0(3)
C46 C41 Ru1 133.7(4)
C43 C42 C41 108.3(5)
C43 C42 C47 124.5(5)
C41 C42 C47 125.5(5)
C43 C42 Ru1 71.5(3)
C41 C42 Ru1 72.5(3)
C47 C42 Ru1 133.8(4)
C39 C43 C42 107.4(5)
C39 C43 C48 124.9(5)
C42 C43 C48 125.9(5)
C39 C43 Ru1 72.5(3)
C42 C43 Ru1 71.8(3)
C48 C43 Ru1 132.9(4)
C39 C44 H44A 109.5
C39 C44 H44B 109.5
H44A C44 H44B 109.5
C39 C44 H44C 109.5
H44A C44 H44C 109.5
H44B C44 H44C 109.5
C40 C45 H45A 109.5
C40 C45 H45B 109.5
H45A C45 H45B 109.5
C40 C45 H45C 109.5
H45A C45 H45C 109.5
H45B C45 H45C 109.5
C41 C46 H46A 109.5
C41 C46 H46B 109.5
H46A C46 H46B 109.5
C41 C46 H46C 109.5
H46A C46 H46C 109.5
H46B C46 H46C 109.5
C42 C47 H47A 109.5
C42 C47 H47B 109.5
H47A C47 H47B 109.5
C42 C47 H47C 109.5
H47A C47 H47C 109.5
H47B C47 H47C 109.5
C43 C48 H48A 109.5
C43 C48 H48B 109.5
H48A C48 H48B 109.5
C43 C48 H48C 109.5
H48A C48 H48C 109.5
H48B C48 H48C 109.5

loop_
_geom_bond_atom_site_label_1
_geom_bond_atom_site_label_2
_geom_bond_distance
Ru1 C43 2.274(5)
Ru1 P2 2.2771(14)
Ru1 C42 2.278(6)
Ru1 C40 2.291(5)
Ru1 C39 2.294(5)
Ru1 C41 2.298(5)
Ru1 P1 2.3307(14)
Ru1 P3 2.3757(13)
P1 C2 1.816(6)
P1 C3 1.841(6)
P1 C9 1.852(5)
P2 C1 1.802(6)
P2 C21 1.839(6)
P2 C15 1.863(5)
P3 C33 1.853(6)
P3 C27 1.855(6)
P3 S1 2.0235(19)
C1 C2 1.319(8)
C1 H1A 0.9500
C2 H2A 0.9500
C3 C8 1.392(8)
C3 C4 1.405(8)
C4 C5 1.382(9)
C4 H4A 0.9500
C5 C6 1.375(9)
C5 H5A 0.9500
C6 C7 1.384(9)
C6 H6A 0.9500
C7 C8 1.398(9)
C7 H7A 0.9500
C8 H8A 0.9500
C9 C10 1.384(8)
C9 C14 1.394(8)
C10 C11 1.389(8)
C10 H10A 0.9500
C11 C12 1.378(10)
C11 H11A 0.9500
C12 C13 1.394(10)
C12 H12A 0.9500
C13 C14 1.382(9)
C13 H13A 0.9500
C14 H14A 0.9500
C15 C16 1.390(8)
C15 C20 1.394(8)
C16 C17 1.389(8)
C16 H16A 0.9500
C17 C18 1.394(9)
C17 H17A 0.9500
C18 C19 1.391(10)
C18 H18A 0.9500
C19 C20 1.363(8)
C19 H19A 0.9500
C20 H20A 0.9500
C21 C22 1.380(9)
C21 C26 1.398(8)
C22 C23 1.391(8)
C22 H22A 0.9500
C23 C24 1.374(10)
C23 H23A 0.9500
C24 C25 1.391(9)
C24 H24A 0.9500
C25 C26 1.376(8)
C25 H25A 0.9500
C26 H26A 0.9500
C27 C28 1.384(8)
C27 C32 1.397(8)
C28 C29 1.385(8)
C28 H28A 0.9500
C29 C30 1.373(9)
C29 H29A 0.9500
C30 C31 1.379(9)
C30 H30A 0.9500
C31 C32 1.380(8)
C31 H31A 0.9500
C32 H32A 0.9500
C33 C38 1.392(8)
C33 C34 1.401(8)
C34 C35 1.380(8)
C34 H34A 0.9500
C35 C36 1.397(9)
C35 H35A 0.9500
C36 C37 1.366(9)
C36 H36A 0.9500
C37 C38 1.373(8)
C37 H37A 0.9500
C38 H38A 0.9500
C39 C40 1.429(8)
C39 C43 1.430(8)
C39 C44 1.508(8)
C40 C41 1.427(8)
C40 C45 1.505(8)
C41 C42 1.436(8)
C41 C46 1.499(7)
C42 C43 1.434(7)
C42 C47 1.483(8)
C43 C48 1.496(8)
C44 H44A 0.9800
C44 H44B 0.9800
C44 H44C 0.9800
C45 H45A 0.9800
C45 H45B 0.9800
C45 H45C 0.9800
C46 H46A 0.9800
C46 H46B 0.9800
C46 H46C 0.9800
C47 H47A 0.9800
C47 H47B 0.9800
C47 H47C 0.9800
C48 H48A 0.9800
C48 H48B 0.9800
C48 H48C 0.9800

loop_
_geom_torsion_atom_site_label_1
_geom_torsion_atom_site_label_2
_geom_torsion_atom_site_label_3
_geom_torsion_atom_site_label_4
_geom_torsion
C43 Ru1 P1 C2 154.5(5)
P2 Ru1 P1 C2 15.01(19)
C42 Ru1 P1 C2 103.6(3)
C40 Ru1 P1 C2 164.4(2)
C39 Ru1 P1 C2 -169.9(3)
C41 Ru1 P1 C2 127.2(2)
P3 Ru1 P1 C2 -74.37(19)
C43 Ru1 P1 C3 -88.6(5)
P2 Ru1 P1 C3 132.0(2)
C42 Ru1 P1 C3 -139.5(3)
C40 Ru1 P1 C3 -78.6(3)
C39 Ru1 P1 C3 -53.0(3)
C41 Ru1 P1 C3 -115.8(3)
P3 Ru1 P1 C3 42.6(2)
C43 Ru1 P1 C9 40.4(5)
P2 Ru1 P1 C9 -99.1(2)
C42 Ru1 P1 C9 -10.6(3)
C40 Ru1 P1 C9 50.3(2)
C39 Ru1 P1 C9 75.9(3)
C41 Ru1 P1 C9 13.1(3)
P3 Ru1 P1 C9 171.5(2)
C43 Ru1 P2 C1 175.4(2)
C42 Ru1 P2 C1 -150.7(2)
C40 Ru1 P2 C1 -116.8(3)
C39 Ru1 P2 C1 170.5(3)
C41 Ru1 P2 C1 -118.1(2)
P1 Ru1 P2 C1 -16.35(18)
P3 Ru1 P2 C1 73.61(19)
C43 Ru1 P2 C21 50.7(3)
C42 Ru1 P2 C21 84.7(3)
C40 Ru1 P2 C21 118.6(4)
C39 Ru1 P2 C21 45.9(4)
C41 Ru1 P2 C21 117.3(3)
P1 Ru1 P2 C21 -141.0(2)
P3 Ru1 P2 C21 -51.0(2)
C43 Ru1 P2 C15 -74.6(2)
C42 Ru1 P2 C15 -40.6(2)
C40 Ru1 P2 C15 -6.8(3)
C39 Ru1 P2 C15 -79.4(3)
C41 Ru1 P2 C15 -8.1(3)
P1 Ru1 P2 C15 93.7(2)
P3 Ru1 P2 C15 -176.4(2)
C43 Ru1 P3 C33 97.5(2)
P2 Ru1 P3 C33 -151.52(19)
C42 Ru1 P3 C33 112.5(3)
C40 Ru1 P3 C33 34.6(2)
C39 Ru1 P3 C33 61.3(2)
C41 Ru1 P3 C33 54.2(4)
P1 Ru1 P3 C33 -69.58(19)
C43 Ru1 P3 C27 -15.4(2)
P2 Ru1 P3 C27 95.7(2)
C42 Ru1 P3 C27 -0.3(3)
C40 Ru1 P3 C27 -78.3(3)
C39 Ru1 P3 C27 -51.5(3)
C41 Ru1 P3 C27 -58.6(4)
P1 Ru1 P3 C27 177.6(2)
C43 Ru1 P3 S1 -136.30(16)
P2 Ru1 P3 S1 -25.27(9)
C42 Ru1 P3 S1 -121.2(2)
C40 Ru1 P3 S1 160.81(17)
C39 Ru1 P3 S1 -172.48(17)
C41 Ru1 P3 S1 -179.5(3)
P1 Ru1 P3 S1 56.66(9)
C21 P2 C1 C2 150.5(4)
C15 P2 C1 C2 -107.3(5)
Ru1 P2 C1 C2 15.3(5)
P2 C1 C2 P1 -2.2(6)
C3 P1 C2 C1 -144.3(4)
C9 P1 C2 C1 115.0(5)
Ru1 P1 C2 C1 -11.4(5)
C2 P1 C3 C8 42.4(4)
C9 P1 C3 C8 144.8(4)
Ru1 P1 C3 C8 -78.2(5)
C2 P1 C3 C4 -140.5(4)
C9 P1 C3 C4 -38.2(5)
Ru1 P1 C3 C4 98.8(4)
C8 C3 C4 C5 -1.3(8)
P1 C3 C4 C5 -178.3(4)
C3 C4 C5 C6 1.3(9)
C4 C5 C6 C7 -0.5(9)
C5 C6 C7 C8 -0.3(9)
C4 C3 C8 C7 0.5(8)
P1 C3 C8 C7 177.6(4)
C6 C7 C8 C3 0.3(9)
C2 P1 C9 C10 177.3(5)
C3 P1 C9 C10 75.6(5)
Ru1 P1 C9 C10 -64.7(5)
C2 P1 C9 C14 -1.2(6)
C3 P1 C9 C14 -102.9(5)
Ru1 P1 C9 C14 116.7(5)
C14 C9 C10 C11 1.0(9)
P1 C9 C10 C11 -177.6(5)
C9 C10 C11 C12 -1.1(10)
C10 C11 C12 C13 0.0(10)
C11 C12 C13 C14 1.1(11)
C12 C13 C14 C9 -1.2(11)
C10 C9 C14 C13 0.1(9)
P1 C9 C14 C13 178.7(5)
C1 P2 C15 C16 -101.0(5)
C21 P2 C15 C16 4.9(6)
Ru1 P2 C15 C16 141.5(4)
C1 P2 C15 C20 73.0(5)
C21 P2 C15 C20 178.8(5)
Ru1 P2 C15 C20 -44.6(5)
C20 C15 C16 C17 -0.3(9)
P2 C15 C16 C17 173.6(5)
C15 C16 C17 C18 0.2(10)
C16 C17 C18 C19 0.4(10)
C17 C18 C19 C20 -1.0(10)
C18 C19 C20 C15 0.9(10)
C16 C15 C20 C19 -0.3(9)
P2 C15 C20 C19 -174.6(5)
C1 P2 C21 C22 173.1(4)
C15 P2 C21 C22 73.0(5)
Ru1 P2 C21 C22 -59.5(5)
C1 P2 C21 C26 -8.8(5)
C15 P2 C21 C26 -108.9(5)
Ru1 P2 C21 C26 118.5(4)
C26 C21 C22 C23 0.0(8)
P2 C21 C22 C23 178.1(4)
C21 C22 C23 C24 -1.0(9)
C22 C23 C24 C25 0.5(9)
C23 C24 C25 C26 1.1(9)
C24 C25 C26 C21 -2.1(8)
C22 C21 C26 C25 1.6(8)
P2 C21 C26 C25 -176.5(4)
C33 P3 C27 C28 157.0(5)
S1 P3 C27 C28 49.6(5)
Ru1 P3 C27 C28 -81.7(5)
C33 P3 C27 C32 -19.7(6)
S1 P3 C27 C32 -127.1(5)
Ru1 P3 C27 C32 101.6(5)
C32 C27 C28 C29 -2.2(9)
P3 C27 C28 C29 -179.1(5)
C27 C28 C29 C30 2.1(9)
C28 C29 C30 C31 0.2(10)
C29 C30 C31 C32 -2.5(10)
C30 C31 C32 C27 2.4(10)
C28 C27 C32 C31 -0.1(9)
P3 C27 C32 C31 176.6(5)
C27 P3 C33 C38 122.0(5)
S1 P3 C33 C38 -133.3(4)
Ru1 P3 C33 C38 1.0(5)
C27 P3 C33 C34 -60.7(5)
S1 P3 C33 C34 44.0(5)
Ru1 P3 C33 C34 178.3(4)
C38 C33 C34 C35 -0.5(8)
P3 C33 C34 C35 -178.0(4)
C33 C34 C35 C36 0.5(9)
C34 C35 C36 C37 0.3(9)
C35 C36 C37 C38 -1.0(9)
C36 C37 C38 C33 1.0(9)
C34 C33 C38 C37 -0.2(8)
P3 C33 C38 C37 177.2(4)
C43 Ru1 C39 C40 117.8(5)
P2 Ru1 C39 C40 125.4(3)
C42 Ru1 C39 C40 79.6(4)
C41 Ru1 C39 C40 37.4(3)
P1 Ru1 C39 C40 -45.6(4)
P3 Ru1 C39 C40 -139.1(3)
P2 Ru1 C39 C43 7.6(5)
C42 Ru1 C39 C43 -38.2(3)
C40 Ru1 C39 C43 -117.8(5)
C41 Ru1 C39 C43 -80.4(3)
P1 Ru1 C39 C43 -163.4(2)
P3 Ru1 C39 C43 103.1(3)
C43 Ru1 C39 C44 -122.1(7)
P2 Ru1 C39 C44 -114.6(5)
C42 Ru1 C39 C44 -160.3(6)
C40 Ru1 C39 C44 120.1(7)
C41 Ru1 C39 C44 157.5(6)
P1 Ru1 C39 C44 74.5(6)
P3 Ru1 C39 C44 -19.1(6)
C43 C39 C40 C41 -1.7(6)
C44 C39 C40 C41 164.3(5)
Ru1 C39 C40 C41 -63.6(4)
C43 C39 C40 C45 -166.2(5)
C44 C39 C40 C45 -0.3(9)
Ru1 C39 C40 C45 131.9(5)
C43 C39 C40 Ru1 61.9(4)
C44 C39 C40 Ru1 -132.2(6)
C43 Ru1 C40 C41 79.7(3)
P2 Ru1 C40 C41 -2.1(5)
C42 Ru1 C40 C41 37.5(3)
C39 Ru1 C40 C41 116.6(5)
P1 Ru1 C40 C41 -97.0(3)
P3 Ru1 C40 C41 165.8(2)
C43 Ru1 C40 C39 -36.9(3)
P2 Ru1 C40 C39 -118.7(3)
C42 Ru1 C40 C39 -79.2(4)
C41 Ru1 C40 C39 -116.6(5)
P1 Ru1 C40 C39 146.4(3)
P3 Ru1 C40 C39 49.2(4)
C43 Ru1 C40 C45 -156.9(6)
P2 Ru1 C40 C45 121.3(5)
C42 Ru1 C40 C45 160.9(6)
C39 Ru1 C40 C45 -120.0(7)
C41 Ru1 C40 C45 123.4(6)
P1 Ru1 C40 C45 26.4(5)
P3 Ru1 C40 C45 -70.8(5)
C39 C40 C41 C42 1.3(6)
C45 C40 C41 C42 165.4(5)
Ru1 C40 C41 C42 -62.2(4)
C39 C40 C41 C46 -165.2(5)
C45 C40 C41 C46 -1.1(9)
Ru1 C40 C41 C46 131.4(6)
C39 C40 C41 Ru1 63.4(4)
C45 C40 C41 Ru1 -132.5(5)
C43 Ru1 C41 C40 -79.5(3)
P2 Ru1 C41 C40 178.9(3)
C42 Ru1 C41 C40 -117.0(4)
C39 Ru1 C41 C40 -37.5(3)
P1 Ru1 C41 C40 91.7(3)
P3 Ru1 C41 C40 -29.4(5)
C43 Ru1 C41 C42 37.5(3)
P2 Ru1 C41 C42 -64.2(3)
C40 Ru1 C41 C42 117.0(4)
C39 Ru1 C41 C42 79.5(3)
P1 Ru1 C41 C42 -151.3(3)
P3 Ru1 C41 C42 87.6(4)
C43 Ru1 C41 C46 156.8(6)
P2 Ru1 C41 C46 55.1(6)
C42 Ru1 C41 C46 119.3(7)
C40 Ru1 C41 C46 -123.7(7)
C39 Ru1 C41 C46 -161.2(6)
P1 Ru1 C41 C46 -32.0(6)
P3 Ru1 C41 C46 -153.1(4)
C40 C41 C42 C43 -0.4(6)
C46 C41 C42 C43 166.6(5)
Ru1 C41 C42 C43 -62.9(4)
C40 C41 C42 C47 -165.6(5)
C46 C41 C42 C47 1.3(9)
Ru1 C41 C42 C47 131.8(6)
C40 C41 C42 Ru1 62.6(4)
C46 C41 C42 Ru1 -130.5(5)
P2 Ru1 C42 C43 -119.1(3)
C40 Ru1 C42 C43 79.8(3)
C39 Ru1 C42 C43 37.9(3)
C41 Ru1 C42 C43 116.9(5)
P1 Ru1 C42 C43 157.7(2)
P3 Ru1 C42 C43 -25.2(4)
C43 Ru1 C42 C41 -116.9(5)
P2 Ru1 C42 C41 124.0(3)
C40 Ru1 C42 C41 -37.1(3)
C39 Ru1 C42 C41 -79.0(3)
P1 Ru1 C42 C41 40.8(4)
P3 Ru1 C42 C41 -142.1(3)
C43 Ru1 C42 C47 120.4(7)
P2 Ru1 C42 C47 1.3(5)
C40 Ru1 C42 C47 -159.8(6)
C39 Ru1 C42 C47 158.3(6)
C41 Ru1 C42 C47 -122.7(7)
P1 Ru1 C42 C47 -81.9(6)
P3 Ru1 C42 C47 95.1(5)
C40 C39 C43 C42 1.5(6)
C44 C39 C43 C42 -164.2(5)
Ru1 C39 C43 C42 63.8(4)
C40 C39 C43 C48 167.0(5)
C44 C39 C43 C48 1.4(9)
Ru1 C39 C43 C48 -130.6(5)
C40 C39 C43 Ru1 -62.3(4)
C44 C39 C43 Ru1 132.0(6)
C41 C42 C43 C39 -0.7(6)
C47 C42 C43 C39 164.8(5)
Ru1 C42 C43 C39 -64.3(4)
C41 C42 C43 C48 -166.1(5)
C47 C42 C43 C48 -0.6(9)
Ru1 C42 C43 C48 130.3(5)
C41 C42 C43 Ru1 63.6(4)
C47 C42 C43 Ru1 -131.0(6)
P2 Ru1 C43 C39 -175.6(3)
C42 Ru1 C43 C39 115.7(4)
C40 Ru1 C43 C39 36.8(3)
C41 Ru1 C43 C39 78.4(3)
P1 Ru1 C43 C39 47.9(6)
P3 Ru1 C43 C39 -82.0(3)
P2 Ru1 C43 C42 68.7(3)
C40 Ru1 C43 C42 -78.9(3)
C39 Ru1 C43 C42 -115.7(4)
C41 Ru1 C43 C42 -37.3(3)
P1 Ru1 C43 C42 -67.8(6)
P3 Ru1 C43 C42 162.3(3)
P2 Ru1 C43 C48 -53.8(5)
C42 Ru1 C43 C48 -122.5(7)
C40 Ru1 C43 C48 158.5(6)
C39 Ru1 C43 C48 121.8(7)
C41 Ru1 C43 C48 -159.9(6)
P1 Ru1 C43 C48 169.6(4)
P3 Ru1 C43 C48 39.8(5)

loop_
_platon_squeeze_void_nr
_platon_squeeze_void_average_x
_platon_squeeze_void_average_y
_platon_squeeze_void_average_z
_platon_squeeze_void_volume
_platon_squeeze_void_count_electrons
_platon_squeeze_void_content
1 0.327 0.865 0.871 138 26 ' '
2 0.675 0.136 0.130 138 26 ' '
